data_7244048
loop_
_publ_author_name
'Hu, Deqing'
'Jiang, Xuefeng'

_publ_section_title
;
 Stepwise benzylic oxygenation via uranyl-photocatalysis
;
_journal_issue 1
_journal_name_full 'Green Chemistry'
_journal_page_first 124
_journal_page_last 129
_journal_paper_doi 10.1039/D1GC04042A
_journal_volume 24
_journal_year 2022
_chemical_formula_moiety 'C12 H14 O3'
_chemical_formula_sum 'C12 H14 O3'
_chemical_formula_weight 206.23
_space_group_crystal_system monoclinic
_space_group_IT_number 14
_space_group_name_Hall '-P 2ybc'
_space_group_name_H-M_alt 'P 1 21/c 1'
_atom_sites_solution_hydrogens geom
_atom_sites_solution_primary dual
_audit_creation_date 2019-01-08
_audit_creation_method
;
Olex2 1.2
(compiled 2018.05.29 svn.r3508 for OlexSys, GUI svn.r5506)
;
_audit_update_record
;
2019-11-01 deposited with the CCDC.	2021-12-10 downloaded from the CCDC.
;
_cell_angle_alpha 90
_cell_angle_beta 102.867(3)
_cell_angle_gamma 90
_cell_formula_units_Z 4
_cell_length_a 17.7291(6)
_cell_length_b 7.5614(2)
_cell_length_c 8.1518(2)
_cell_measurement_reflns_used 9256
_cell_measurement_temperature 293(2)
_cell_measurement_theta_max 74.1980
_cell_measurement_theta_min 5.0940
_cell_volume 1065.36(5)
_computing_cell_refinement 'CrysAlisPro 1.171.39.32a (Rigaku OD, 2017)'
_computing_data_collection 'CrysAlisPro 1.171.39.32a (Rigaku OD, 2017)'
_computing_data_reduction 'CrysAlisPro 1.171.39.32a (Rigaku OD, 2017)'
_computing_molecular_graphics 'Olex2 (Dolomanov et al., 2009)'
_computing_publication_material 'Olex2 (Dolomanov et al., 2009)'
_computing_structure_refinement 'ShelXL (Sheldrick, 2015)'
_computing_structure_solution 'ShelXT (Sheldrick, 2015)'
_diffrn_ambient_temperature 293(2)
_diffrn_detector 'CCD plate'
_diffrn_measured_fraction_theta_full 0.995
_diffrn_measured_fraction_theta_max 0.989
_diffrn_measurement_details
;
List of Runs (angles in degrees, time in seconds):

  # Type    Start    End  Width  t~exp~   \w     \q     \k     \f   Frames
#--------------------------------------------------------------------------
  1  \w    -35.00  15.00   1.00    2.00    --    0.00 -29.00 -52.00   50
  2  \w      5.00  30.00   1.00    2.00    --    0.00  29.00 109.00   25
  3  \w     76.00 185.00   1.00    2.00    --   95.80  29.00 109.00  109
  4  \w     60.00  98.00   1.00    2.00    --   95.80 -29.00 -52.00   38
  5  \w     27.00  53.00   1.00    2.00    --    0.00  19.00 -60.00   26
  6  \w    -23.00  25.00   1.00    2.00    --    0.00  19.00  30.00   48
  7  \w     46.00  84.00   1.00    2.00    --    0.00  57.00 150.00   38
  8  \w    -28.00  88.00   1.00    2.00    --    0.00  77.00-180.00  116
  9  \w    -89.00 -56.00   1.00    2.00    --    0.00 -38.00-180.00   33
 10  \w    -21.00  54.00   1.00    2.00    --    0.00  57.00  60.00   75
 11  \w     43.00  85.00   1.00    2.00    --    0.00  57.00 -60.00   42
 12  \w     63.00  88.00   1.00    2.00    --    0.00  38.00 -90.00   25
 13  \w     10.00  56.00   1.00    2.00    --    0.00  38.00 -90.00   46
 14  \w     45.00  71.00   1.00    2.00    --    0.00  29.00 109.00   26
 15  \w    -24.00   4.00   1.00    2.00    --    0.00  19.00 -60.00   28
 16  \w     -1.00  25.00   1.00    2.00    --    0.00  57.00 -60.00   26
 17  \w    -21.00  41.00   1.00    2.00    --    0.00  57.00 150.00   62
 18  \w    -31.00  16.00   1.00    2.00    --    0.00 -38.00-180.00   47
 19  \w    155.00 181.00   1.00    2.00    --   95.80  80.00  76.30   26
 20  \w    104.00 130.00   1.00    2.00    --   95.80  80.00  76.30   26
 21  \w     75.00 184.00   1.00    2.00    --   95.80  45.00  60.00  109
 22  \w     66.00  92.00   1.00    2.00    --   95.80  80.00  76.30   26
 23  \w     64.00  90.00   1.00    2.00    --   95.80  82.00 120.00   26
 24  \w     67.00 125.00   1.00    2.00    --   95.80 -82.00  90.00   58
 25  \w     10.00  68.00   1.00    2.00    --   95.80 -82.00 -90.00   58
 26  \w      6.00 127.00   1.00    2.00    --   95.80 -82.00  60.00  121
 27  \w     71.00 130.00   1.00    2.00    --   95.80  61.00-105.87   59
 28  \w     65.00  91.00   1.00    2.00    --   95.80  77.00 -60.00   26
 29  \w     65.00  90.00   1.00    2.00    --   95.80  77.00-150.00   25
 30  \w     63.00 184.00   1.00    2.00    --   95.80  82.00 138.89  121
 31  \w     67.00  92.00   1.00    2.00    --   95.80  74.00 -29.91   25
 32  \w     69.00 126.00   1.00    2.00    --   95.80 -82.00 -30.00   57
 33  \w     68.00 137.00   1.00    2.00    --   95.80  70.00 125.90   69
 34  \w    142.00 177.00   1.00    2.00    --   95.80  70.00 125.90   35
 35  \w     93.00 125.00   1.00    2.00    --   95.80 -77.00-150.00   32
 36  \w     63.00 185.00   1.00    2.00    --   95.80  82.00 -30.00  122
 37  \w     14.00  87.00   1.00    2.00    --   95.80 -77.00-150.00   73
 38  \w     64.00  90.00   1.00    2.00    --   95.80  80.00 101.72   26
 39  \w     63.00  98.00   1.00    2.00    --   95.80  82.00  30.00   35
 40  \w     12.00  57.00   1.00    2.00    --   95.80 -82.00  90.00   45
 41  \w     65.00  90.00   1.00    2.00    --   95.80  77.00  90.00   25
 42  \w     68.00  94.00   1.00    2.00    --   95.80  74.00 -44.02   26
 43  \w    140.00 169.00   1.00    2.00    --   95.80  45.00 -30.00   29
 44  \w     75.00 141.00   1.00    2.00    --   95.80  61.00  30.00   66
 45  \w    158.00 183.00   1.00    2.00    --   95.80  61.00  30.00   25
 46  \w     71.00  97.00   1.00    2.00    --   95.80  61.00  90.00   26
 47  \w    146.00 172.00   1.00    2.00    --   95.80  61.00  90.00   26
 48  \w     65.00  90.00   1.00    2.00    --   95.80  77.00  30.00   25
 49  \w     65.00 130.00   1.00    2.00    --   95.80  76.00   0.00   65
 50  \w     75.00 152.00   1.00    2.00    --   95.80  45.00-120.00   77
 51  \w     64.00  90.00   1.00    2.00    --   95.80  82.00-150.00   26
 52  \w    140.00 176.00   1.00    2.00    --   95.80  61.00-105.87   36
 53  \w    135.00 182.00   1.00    2.00    --   95.80  82.00 -83.62   47
 54  \w     64.00  90.00   1.00    2.00    --   95.80  82.00  90.00   26
 55  \w     75.00 118.00   1.00    2.00    --   95.80  45.00 -30.00   43
 56  \w     64.00  90.00   1.00    2.00    --   95.80  82.00 -83.62   26
 57  \w     12.00 122.00   1.00    2.00    --   95.80 -82.00-180.00  110
 58  \w     66.00  92.00   1.00    2.00    --   95.80  77.00  60.00   26
 59  \w     65.00 156.00   1.00    2.00    --   95.80  77.00 -90.00   91
 60  \w     66.00  91.00   1.00    2.00    --   95.80  74.00 176.21   25
 61  \w     63.00 129.00   1.00    2.00    --   95.80  82.00-180.00   66
 62  \w     77.00 124.00   1.00    2.00    --   95.80 -82.00 -90.00   47
 63  \w     71.00  97.00   1.00    2.00    --   95.80  61.00-180.00   26
 64  \w     63.00  88.00   1.00    2.00    --   95.80  82.00-120.00   25
 65  \w     63.00  89.00   1.00    2.00    --   95.80  82.00   0.00   26
;
_diffrn_measurement_device 'four-circle diffractometer'
_diffrn_measurement_device_type 'XtaLAB AFC12 (RINC): Kappa dual home/near'
_diffrn_measurement_method '\w scans'
_diffrn_orient_matrix_type 'CrysAlisPro convention (1999,Acta A55,543-557)'
_diffrn_orient_matrix_UB_11 0.0289235000
_diffrn_orient_matrix_UB_12 0.0058966000
_diffrn_orient_matrix_UB_13 0.1926488000
_diffrn_orient_matrix_UB_21 0.0153538000
_diffrn_orient_matrix_UB_22 0.1998463000
_diffrn_orient_matrix_UB_23 -0.0094283000
_diffrn_orient_matrix_UB_31 -0.0829276000
_diffrn_orient_matrix_UB_32 0.0390657000
_diffrn_orient_matrix_UB_33 0.0190480000
_diffrn_radiation_monochromator graphite
_diffrn_radiation_probe x-ray
_diffrn_radiation_type CuK\a
_diffrn_radiation_wavelength 1.54184
_diffrn_reflns_av_R_equivalents 0.1087
_diffrn_reflns_av_unetI/netI 0.0381
_diffrn_reflns_Laue_measured_fraction_full 0.995
_diffrn_reflns_Laue_measured_fraction_max 0.989
_diffrn_reflns_limit_h_max 20
_diffrn_reflns_limit_h_min -21
_diffrn_reflns_limit_k_max 9
_diffrn_reflns_limit_k_min -9
_diffrn_reflns_limit_l_max 10
_diffrn_reflns_limit_l_min -10
_diffrn_reflns_number 23666
_diffrn_reflns_point_group_measured_fraction_full 0.995
_diffrn_reflns_point_group_measured_fraction_max 0.989
_diffrn_reflns_theta_full 67.684
_diffrn_reflns_theta_max 74.334
_diffrn_reflns_theta_min 5.118
_diffrn_source 'fine-focus sealed X-ray tube'
_diffrn_source_type 'Enhance (Cu) X-ray Source'
_exptl_absorpt_coefficient_mu 0.751
_exptl_absorpt_correction_T_max 1.00000
_exptl_absorpt_correction_T_min 0.01640
_exptl_absorpt_correction_type multi-scan
_exptl_absorpt_process_details
;
CrysAlisPro 1.171.39.32a (Rigaku Oxford Diffraction, 2017)
Empirical absorption correction using spherical harmonics,
 implemented in SCALE3 ABSPACK scaling algorithm.
;
_exptl_crystal_colour 'clear light colourless'
_exptl_crystal_colour_lustre clear
_exptl_crystal_colour_modifier light
_exptl_crystal_colour_primary colourless
_exptl_crystal_density_diffrn 1.286
_exptl_crystal_description plate
_exptl_crystal_F_000 440
_exptl_crystal_size_max 0.48
_exptl_crystal_size_mid 0.36
_exptl_crystal_size_min 0.12
_refine_diff_density_max 0.238
_refine_diff_density_min -0.175
_refine_diff_density_rms 0.053
_refine_ls_extinction_coef 0.021(3)
_refine_ls_extinction_expression Fc^*^=kFc[1+0.001xFc^2^\l^3^/sin(2\q)]^-1/4^
_refine_ls_extinction_method 'SHELXL-2016/6 (Sheldrick 2016)'
_refine_ls_goodness_of_fit_ref 1.075
_refine_ls_hydrogen_treatment constr
_refine_ls_matrix_type full
_refine_ls_number_parameters 137
_refine_ls_number_reflns 2147
_refine_ls_number_restraints 0
_refine_ls_restrained_S_all 1.075
_refine_ls_R_factor_all 0.0559
_refine_ls_R_factor_gt 0.0499
_refine_ls_shift/su_max 0.000
_refine_ls_shift/su_mean 0.000
_refine_ls_structure_factor_coef Fsqd
_refine_ls_weighting_details 'w=1/[\s^2^(Fo^2^)+(0.0873P)^2^+0.1134P] where P=(Fo^2^+2Fc^2^)/3'
_refine_ls_weighting_scheme calc
_refine_ls_wR_factor_gt 0.1432
_refine_ls_wR_factor_ref 0.1488
_reflns_Friedel_coverage 0.000
_reflns_number_gt 1824
_reflns_number_total 2147
_reflns_threshold_expression 'I > 2\s(I)'
_cod_data_source_file d1gc04042a2.cif
_cod_data_source_block exp_628
_cod_depositor_comments 'Adding full bibliography for 7244048.cif.'
_cod_database_code 7244048
_shelx_shelxl_version_number 2016/6
_shelx_space_group_comment
;
The symmetry employed for this shelxl refinement is uniquely defined
by the following loop, which should always be used as a source of
symmetry information in preference to the above space-group names.
They are only intended as comments.
;
_shelx_estimated_absorpt_t_max 0.915
_shelx_estimated_absorpt_t_min 0.714
_reflns_odcompleteness_completeness 99.90
_reflns_odcompleteness_iscentric 1
_reflns_odcompleteness_theta 66.97
_olex2_refinement_description
;
1. Fixed Uiso
 At 1.2 times of:
  All C(H) groups, All C(H,H) groups
 At 1.5 times of:
  All O(H) groups
2.a Ternary CH refined with riding coordinates:
 C8(H8)
2.b Secondary CH2 refined with riding coordinates:
 C7(H7A,H7B), C9(H9A,H9B), C10(H10A,H10B), C11(H11A,H11B)
2.c Aromatic/amide H refined with riding coordinates:
 C2(H2A), C3(H3), C6(H6), C5(H5)
2.d Tetrahedral OH refined with riding coordinates:
 O2(H2)
;
_olex2_submission_special_instructions 'No special instructions were received'
_oxdiff_exptl_absorpt_empirical_details
;
Empirical correction (ABSPACK) includes:
- Absorption correction using spherical harmonics
- Frame scaling
;
_oxdiff_exptl_absorpt_empirical_full_max 40.965
_oxdiff_exptl_absorpt_empirical_full_min 0.225

loop_
_space_group_symop_operation_xyz
'x, y, z'
'-x, y+1/2, -z+1/2'
'-x, -y, -z'
'x, -y-1/2, z-1/2'

loop_
_atom_site_label
_atom_site_type_symbol
_atom_site_fract_x
_atom_site_fract_y
_atom_site_fract_z
_atom_site_U_iso_or_equiv
_atom_site_adp_type
_atom_site_occupancy
_atom_site_site_symmetry_order
_atom_site_calc_flag
_atom_site_refinement_flags_posn
_atom_site_refinement_flags_adp
_atom_site_refinement_flags_occupancy
_atom_site_disorder_assembly
_atom_site_disorder_group
O1 O 0.21268(6) 0.50182(13) 0.55433(12) 0.0484(3) Uani 1 1 d . . . . .
O2 O 0.40777(7) 0.42466(18) 0.00031(14) 0.0655(4) Uani 1 1 d . . . . .
H2 H 0.442850 0.433135 -0.049950 0.098 Uiso 1 1 calc R . . . .
O3 O 0.49355(7) 0.56914(19) 0.19555(14) 0.0690(4) Uani 1 1 d . . . . .
C1 C 0.26847(8) 0.50144(17) 0.46409(16) 0.0412(3) Uani 1 1 d . . . . .
C2 C 0.24713(9) 0.42853(18) 0.30356(18) 0.0466(4) Uani 1 1 d . . . . .
H2A H 0.197611 0.382885 0.265446 0.056 Uiso 1 1 calc R . . . .
C3 C 0.29940(9) 0.42395(18) 0.20100(17) 0.0468(4) Uani 1 1 d . . . . .
H3 H 0.285071 0.373814 0.094415 0.056 Uiso 1 1 calc R . . . .
C4 C 0.37345(8) 0.49382(18) 0.25579(17) 0.0434(4) Uani 1 1 d . . . . .
C6 C 0.34304(9) 0.5678(2) 0.52182(17) 0.0475(4) Uani 1 1 d . . . . .
H6 H 0.358165 0.613335 0.630173 0.057 Uiso 1 1 calc R . . . .
C5 C 0.39425(9) 0.5654(2) 0.41650(18) 0.0481(4) Uani 1 1 d . . . . .
H5 H 0.443536 0.612560 0.453859 0.058 Uiso 1 1 calc R . . . .
C7 C 0.23248(9) 0.5703(2) 0.72286(17) 0.0488(4) Uani 1 1 d . . . . .
H7A H 0.256724 0.685387 0.723253 0.059 Uiso 1 1 calc R . . . .
H7B H 0.268805 0.491586 0.794221 0.059 Uiso 1 1 calc R . . . .
C8 C 0.16015(9) 0.5862(2) 0.78879(18) 0.0509(4) Uani 1 1 d . . . . .
H8 H 0.174285 0.625519 0.906204 0.061 Uiso 1 1 calc R . . . .
C12 C 0.42859(8) 0.49525(19) 0.14443(17) 0.0484(4) Uani 1 1 d . . . . .
C9 C 0.09352(9) 0.7008(2) 0.6944(2) 0.0634(4) Uani 1 1 d . . . . .
H9A H 0.091451 0.817124 0.743388 0.076 Uiso 1 1 calc R . . . .
H9B H 0.090851 0.709091 0.574507 0.076 Uiso 1 1 calc R . . . .
C10 C 0.03639(10) 0.5692(2) 0.7402(2) 0.0639(5) Uani 1 1 d . . . . .
H10A H -0.005985 0.538466 0.647066 0.077 Uiso 1 1 calc R . . . .
H10B H 0.017538 0.602181 0.838893 0.077 Uiso 1 1 calc R . . . .
C11 C 0.10201(10) 0.4322(2) 0.7752(2) 0.0616(5) Uani 1 1 d . . . . .
H11A H 0.102127 0.352780 0.681754 0.074 Uiso 1 1 calc R . . . .
H11B H 0.105741 0.367096 0.879197 0.074 Uiso 1 1 calc R . . . .

loop_
_atom_site_aniso_label
_atom_site_aniso_U_11
_atom_site_aniso_U_22
_atom_site_aniso_U_33
_atom_site_aniso_U_23
_atom_site_aniso_U_13
_atom_site_aniso_U_12
O1 0.0463(6) 0.0592(6) 0.0438(5) -0.0068(4) 0.0187(4) -0.0052(4)
O2 0.0570(7) 0.0971(9) 0.0476(6) -0.0146(5) 0.0225(5) -0.0038(6)
O3 0.0486(7) 0.1064(10) 0.0556(7) -0.0127(6) 0.0195(5) -0.0104(6)
C1 0.0445(8) 0.0403(7) 0.0415(7) 0.0015(5) 0.0154(5) 0.0026(5)
C2 0.0475(8) 0.0471(7) 0.0468(7) -0.0049(5) 0.0138(6) -0.0072(6)
C3 0.0546(9) 0.0482(7) 0.0393(7) -0.0052(5) 0.0143(6) -0.0033(6)
C4 0.0455(8) 0.0459(7) 0.0408(7) 0.0024(5) 0.0135(6) 0.0062(6)
C6 0.0465(8) 0.0583(8) 0.0382(6) -0.0065(5) 0.0109(6) 0.0002(6)
C5 0.0404(7) 0.0596(8) 0.0452(7) -0.0033(6) 0.0114(6) 0.0009(6)
C7 0.0485(8) 0.0580(8) 0.0421(7) -0.0051(6) 0.0148(6) -0.0001(6)
C8 0.0520(9) 0.0601(9) 0.0445(7) -0.0050(6) 0.0191(6) -0.0004(6)
C12 0.0475(8) 0.0574(8) 0.0420(7) 0.0002(6) 0.0134(6) 0.0067(6)
C9 0.0603(10) 0.0583(9) 0.0782(10) 0.0046(8) 0.0296(8) 0.0086(8)
C10 0.0536(9) 0.0764(11) 0.0657(10) -0.0067(8) 0.0219(8) -0.0004(8)
C11 0.0629(11) 0.0604(9) 0.0693(10) 0.0070(7) 0.0313(8) -0.0002(7)

loop_
_atom_type_symbol
_atom_type_description
_atom_type_scat_dispersion_real
_atom_type_scat_dispersion_imag
_atom_type_scat_source
C C 0.0181 0.0091 'International Tables Vol C Tables 4.2.6.8 and 6.1.1.4'
H H 0.0000 0.0000 'International Tables Vol C Tables 4.2.6.8 and 6.1.1.4'
O O 0.0492 0.0322 'International Tables Vol C Tables 4.2.6.8 and 6.1.1.4'

loop_
_geom_angle_atom_site_label_1
_geom_angle_atom_site_label_2
_geom_angle_atom_site_label_3
_geom_angle
_geom_angle_site_symmetry_1
_geom_angle_site_symmetry_3
_geom_angle_publ_flag
C1 O1 C7 117.80(11) . . ?
C12 O2 H2 109.5 . . ?
O1 C1 C2 115.58(12) . . ?
O1 C1 C6 124.52(12) . . ?
C2 C1 C6 119.90(13) . . ?
C1 C2 H2A 120.0 . . ?
C3 C2 C1 120.05(13) . . ?
C3 C2 H2A 120.0 . . ?
C2 C3 H3 119.7 . . ?
C2 C3 C4 120.55(13) . . ?
C4 C3 H3 119.7 . . ?
C3 C4 C12 120.79(13) . . ?
C5 C4 C3 118.90(13) . . ?
C5 C4 C12 120.30(13) . . ?
C1 C6 H6 120.3 . . ?
C5 C6 C1 119.36(13) . . ?
C5 C6 H6 120.3 . . ?
C4 C5 H5 119.4 . . ?
C6 C5 C4 121.20(14) . . ?
C6 C5 H5 119.4 . . ?
O1 C7 H7A 109.9 . . ?
O1 C7 H7B 109.9 . . ?
O1 C7 C8 108.95(12) . . ?
H7A C7 H7B 108.3 . . ?
C8 C7 H7A 109.9 . . ?
C8 C7 H7B 109.9 . . ?
C7 C8 H8 108.7 . . ?
C7 C8 C9 119.43(12) . . ?
C7 C8 C11 121.60(12) . . ?
C9 C8 H8 108.7 . . ?
C9 C8 C11 87.86(12) . . ?
C11 C8 H8 108.7 . . ?
O2 C12 C4 118.10(13) . . ?
O3 C12 O2 123.17(13) . . ?
O3 C12 C4 118.71(12) . . ?
C8 C9 H9A 113.8 . . ?
C8 C9 H9B 113.8 . . ?
H9A C9 H9B 111.0 . . ?
C10 C9 C8 89.31(13) . . ?
C10 C9 H9A 113.8 . . ?
C10 C9 H9B 113.8 . . ?
C9 C10 H10A 114.0 . . ?
C9 C10 H10B 114.0 . . ?
C9 C10 C11 88.20(12) . . ?
H10A C10 H10B 111.2 . . ?
C11 C10 H10A 114.0 . . ?
C11 C10 H10B 114.0 . . ?
C8 C11 H11A 113.9 . . ?
C8 C11 H11B 113.9 . . ?
C10 C11 C8 88.30(13) . . ?
C10 C11 H11A 113.9 . . ?
C10 C11 H11B 113.9 . . ?
H11A C11 H11B 111.1 . . ?

loop_
_geom_bond_atom_site_label_1
_geom_bond_atom_site_label_2
_geom_bond_distance
_geom_bond_site_symmetry_2
_geom_bond_publ_flag
O1 C1 1.3577(16) . ?
O1 C7 1.4368(16) . ?
O2 H2 0.8200 . ?
O2 C12 1.2681(17) . ?
O3 C12 1.2643(19) . ?
C1 C2 1.3925(19) . ?
C1 C6 1.394(2) . ?
C2 H2A 0.9300 . ?
C2 C3 1.380(2) . ?
C3 H3 0.9300 . ?
C3 C4 1.393(2) . ?
C4 C5 1.3893(19) . ?
C4 C12 1.4747(19) . ?
C6 H6 0.9300 . ?
C6 C5 1.382(2) . ?
C5 H5 0.9300 . ?
C7 H7A 0.9700 . ?
C7 H7B 0.9700 . ?
C7 C8 1.502(2) . ?
C8 H8 0.9800 . ?
C8 C9 1.528(2) . ?
C8 C11 1.543(2) . ?
C9 H9A 0.9700 . ?
C9 H9B 0.9700 . ?
C9 C10 1.524(2) . ?
C10 H10A 0.9700 . ?
C10 H10B 0.9700 . ?
C10 C11 1.537(3) . ?
C11 H11A 0.9700 . ?
C11 H11B 0.9700 . ?
